data_7248027
loop_
_publ_author_name
'Xia, Zhong-Gang'
'Shi, Yong-Sheng'
'Xiao, Tong'
'Zheng, Xiang-Jun'

_publ_section_title
;
 Multi-stimuli responsive behavior of two Zn(ii) complexes based on a
 Schiff base with high contrast
;
_journal_issue 7
_journal_name_full CrystEngComm
_journal_page_first 1015
_journal_page_last 1021
_journal_paper_doi 10.1039/D3CE01214J
_journal_volume 26
_journal_year 2024
_chemical_formula_moiety 'C24 H19 I2 N3 O Zn, C H4 O'
_chemical_formula_sum 'C25 H23 I2 N3 O2 Zn'
_chemical_formula_weight 716.63
_space_group_crystal_system triclinic
_space_group_IT_number 2
_space_group_name_Hall '-P 1'
_space_group_name_H-M_alt 'P -1'
_atom_sites_solution_hydrogens geom
_atom_sites_solution_primary dual
_audit_creation_date 2023-03-22
_audit_creation_method
;
Olex2 1.3
(compiled 2020.11.12 svn.r5f609507 for OlexSys, GUI svn.r6408)
;
_audit_update_record
;
2023-03-22 deposited with the CCDC.	2024-01-15 downloaded from the CCDC.
;
_cell_angle_alpha 92.374(3)
_cell_angle_beta 99.647(2)
_cell_angle_gamma 96.671(3)
_cell_formula_units_Z 2
_cell_length_a 7.5135(2)
_cell_length_b 12.1526(6)
_cell_length_c 14.5092(4)
_cell_measurement_reflns_used 6048
_cell_measurement_temperature 100.01(10)
_cell_measurement_theta_max 29.2080
_cell_measurement_theta_min 3.5990
_cell_volume 1294.73(8)
_computing_cell_refinement 'CrysAlisPro 1.171.40.84a (Rigaku OD, 2020)'
_computing_data_collection 'CrysAlisPro 1.171.40.84a (Rigaku OD, 2020)'
_computing_data_reduction 'CrysAlisPro 1.171.40.84a (Rigaku OD, 2020)'
_computing_molecular_graphics 'Olex2 1.3 (Dolomanov et al., 2009)'
_computing_publication_material 'Olex2 1.3 (Dolomanov et al., 2009)'
_computing_structure_refinement 'SHELXL 2014/7 (Sheldrick, 2015)'
_computing_structure_solution 'SHELXT 2014/5 (Sheldrick, 2014)'
_diffrn_ambient_environment N~2~
_diffrn_ambient_temperature 100.01(10)
_diffrn_detector 'CCD plate'
_diffrn_detector_area_resol_mean 5.3127
_diffrn_detector_type AtlasS2
_diffrn_measured_fraction_theta_full 0.997
_diffrn_measured_fraction_theta_max 0.819
_diffrn_measurement_details
;
List of Runs (angles in degrees, time in seconds):

  # Type    Start    End  Width  t~exp~   \w     \q     \k     \f   Frames
#--------------------------------------------------------------------------
  1  \w    -38.00  21.00   1.00    2.76    --  -10.97 -77.00 -90.00   59
  2  \w    -57.00 -29.00   1.00    2.76    --   12.53 -37.00 150.00   28
  3  \w    -45.00   3.00   1.00    2.76    --   12.53 -37.00 -90.00   48
  4  \w     39.00  64.00   1.00    2.76    --   12.53 178.00 -30.00   25
  5  \w    -42.00  45.00   1.00    2.76    --   12.53 -77.00  60.00   87
  6  \w    -14.00  86.00   1.00    2.76    --   12.53  57.00-150.00  100
;
_diffrn_measurement_device 'four-circle diffractometer'
_diffrn_measurement_device_type 'SuperNova, Dual, Cu at home/near, AtlasS2'
_diffrn_measurement_method '\w scans'
_diffrn_orient_matrix_type 'CrysAlisPro convention (1999,Acta A55,543-557)'
_diffrn_orient_matrix_UB_11 -0.0000684000
_diffrn_orient_matrix_UB_12 -0.0286539000
_diffrn_orient_matrix_UB_13 -0.0436036000
_diffrn_orient_matrix_UB_21 0.0210629000
_diffrn_orient_matrix_UB_22 -0.0480803000
_diffrn_orient_matrix_UB_23 0.0235501000
_diffrn_orient_matrix_UB_31 -0.0941875000
_diffrn_orient_matrix_UB_32 -0.0182711000
_diffrn_orient_matrix_UB_33 -0.0035454000
_diffrn_radiation_monochromator mirror
_diffrn_radiation_probe x-ray
_diffrn_radiation_type 'Mo K\a'
_diffrn_radiation_wavelength 0.71073
_diffrn_reflns_av_R_equivalents 0.0376
_diffrn_reflns_av_unetI/netI 0.0581
_diffrn_reflns_Laue_measured_fraction_full 0.997
_diffrn_reflns_Laue_measured_fraction_max 0.819
_diffrn_reflns_limit_h_max 10
_diffrn_reflns_limit_h_min -8
_diffrn_reflns_limit_k_max 14
_diffrn_reflns_limit_k_min -16
_diffrn_reflns_limit_l_max 18
_diffrn_reflns_limit_l_min -20
_diffrn_reflns_number 11899
_diffrn_reflns_point_group_measured_fraction_full 0.997
_diffrn_reflns_point_group_measured_fraction_max 0.819
_diffrn_reflns_theta_full 25.242
_diffrn_reflns_theta_max 29.852
_diffrn_reflns_theta_min 3.331
_diffrn_source 'micro-focus sealed X-ray tube'
_diffrn_source_type 'SuperNova (Mo) X-ray Source'
_exptl_absorpt_coefficient_mu 3.359
_exptl_absorpt_correction_T_max 1.00000
_exptl_absorpt_correction_T_min 0.82665
_exptl_absorpt_correction_type multi-scan
_exptl_absorpt_process_details
;
CrysAlisPro 1.171.40.84a (Rigaku Oxford Diffraction, 2020)
Empirical absorption correction using spherical harmonics,
implemented in SCALE3 ABSPACK scaling algorithm.
;
_exptl_crystal_colour 'fluorescent intense red'
_exptl_crystal_density_diffrn 1.838
_exptl_crystal_description block
_exptl_crystal_F_000 692
_exptl_crystal_size_max 0.300
_exptl_crystal_size_mid 0.300
_exptl_crystal_size_min 0.200
_refine_diff_density_max 0.764
_refine_diff_density_min -0.679
_refine_diff_density_rms 0.135
_refine_ls_extinction_method none
_refine_ls_goodness_of_fit_ref 1.041
_refine_ls_hydrogen_treatment constr
_refine_ls_matrix_type full
_refine_ls_number_parameters 300
_refine_ls_number_reflns 6107
_refine_ls_number_restraints 0
_refine_ls_restrained_S_all 1.041
_refine_ls_R_factor_all 0.0416
_refine_ls_R_factor_gt 0.0337
_refine_ls_shift/su_max 0.003
_refine_ls_shift/su_mean 0.000
_refine_ls_structure_factor_coef Fsqd
_refine_ls_weighting_details 'w=1/[\s^2^(Fo^2^)+(0.0222P)^2^] where P=(Fo^2^+2Fc^2^)/3'
_refine_ls_weighting_scheme calc
_refine_ls_wR_factor_gt 0.0686
_refine_ls_wR_factor_ref 0.0748
_reflns_Friedel_coverage 0.000
_reflns_number_gt 5234
_reflns_number_total 6107
_reflns_threshold_expression 'I > 2\s(I)'
_cod_data_source_file d3ce01214j2.cif
_cod_data_source_block 20230310x
_cod_depositor_comments 'Adding full bibliography for 7248027--7248028.cif.'
_cod_database_code 7248027
_shelx_shelxl_version_number 2014/7
_chemical_oxdiff_formula 'C H O N Zn I'
_shelx_space_group_comment
;
The symmetry employed for this shelxl refinement is uniquely defined
by the following loop, which should always be used as a source of
symmetry information in preference to the above space-group names.
They are only intended as comments.
;
_reflns_odcompleteness_completeness 99.77
_reflns_odcompleteness_iscentric 1
_reflns_odcompleteness_theta 26.32
_olex2_refinement_description
;
1. Fixed Uiso
 At 1.2 times of:
  All C(H) groups, All N(H) groups
 At 1.5 times of:
  All C(H,H,H) groups, All O(H) groups
2.a Aromatic/amide H refined with riding coordinates:
 N007(H007), C009(H009), C00A(H00A), C00G(H00G), C00H(H00H), C00I(H00I),
 C00J(H00J), C00K(H00K), C00L(H00L), C00M(H00M), C00N(H00N), C00O(H00O),
 C00Q(H00Q), C00R(H00R), C00S(H00S), C00T(H00T), C00U(H00U), C00W(H00W),
 C00X(H00X)
2.b Idealised Me refined as rotating group:
 C00V(H00B,H00C,H00D)
2.c Idealised tetrahedral OH refined as rotating group:
 O006(H006)
;
_olex2_date_sample_data_collection 2023-03-10
_olex2_submission_special_instructions 'No special instructions were received'
_oxdiff_exptl_absorpt_empirical_details
;
Empirical correction (ABSPACK) includes:
- Absorption correction using spherical harmonics
- Frame scaling
;
_oxdiff_exptl_absorpt_empirical_full_max 1.252
_oxdiff_exptl_absorpt_empirical_full_min 0.820

loop_
_space_group_symop_operation_xyz
'x, y, z'
'-x, -y, -z'

loop_
_atom_site_label
_atom_site_type_symbol
_atom_site_fract_x
_atom_site_fract_y
_atom_site_fract_z
_atom_site_U_iso_or_equiv
_atom_site_adp_type
_atom_site_occupancy
_atom_site_site_symmetry_order
_atom_site_calc_flag
_atom_site_refinement_flags_posn
_atom_site_refinement_flags_adp
_atom_site_refinement_flags_occupancy
_atom_site_disorder_assembly
_atom_site_disorder_group
I001 I 0.96547(3) 0.64240(2) 0.63029(2) 0.02160(7) Uani 1 1 d . . . . .
I002 I 0.66786(3) 0.85084(2) 0.78456(2) 0.02156(7) Uani 1 1 d . . . . .
Zn03 Zn 0.69095(5) 0.74729(4) 0.63115(2) 0.01571(10) Uani 1 1 d . . . . .
O004 O 0.6520(3) 0.8487(2) 0.52635(15) 0.0197(5) Uani 1 1 d . . . . .
N005 N 0.4480(3) 0.6594(2) 0.56057(16) 0.0127(6) Uani 1 1 d . . . . .
O006 O 0.6966(3) 1.0579(3) 0.37777(18) 0.0309(6) Uani 1 1 d . . . . .
H006 H 0.6673 1.0935 0.3320 0.046 Uiso 1 1 calc R U . . .
N007 N 0.4408(4) 0.8866(3) 0.40495(17) 0.0185(6) Uani 1 1 d . . . . .
H007 H 0.5096 0.9465 0.3987 0.022 Uiso 1 1 calc R U . . .
N008 N 0.5019(3) 0.2812(2) 0.86707(16) 0.0141(6) Uani 1 1 d . . . . .
C009 C 0.3718(4) 0.5606(3) 0.5679(2) 0.0139(7) Uani 1 1 d . . . . .
H009 H 0.2825 0.5304 0.5181 0.017 Uiso 1 1 calc R U . . .
C00A C 0.3294(4) 0.3818(3) 0.6366(2) 0.0137(7) Uani 1 1 d . . . . .
H00A H 0.2530 0.3553 0.5810 0.016 Uiso 1 1 calc R U . . .
C00B C 0.4107(4) 0.4920(3) 0.6454(2) 0.0143(7) Uani 1 1 d . . . . .
C00C C 0.3799(4) 0.7217(3) 0.4840(2) 0.0149(7) Uani 1 1 d . . . . .
C00D C 0.4720(4) 0.3506(3) 0.7944(2) 0.0125(7) Uani 1 1 d . . . . .
C00E C 0.4976(4) 0.8200(3) 0.4742(2) 0.0154(7) Uani 1 1 d . . . . .
C00F C 0.3773(4) 0.1847(3) 0.8737(2) 0.0154(7) Uani 1 1 d . . . . .
C00G C 0.3593(4) 0.3111(3) 0.7086(2) 0.0146(7) Uani 1 1 d . . . . .
H00G H 0.3054 0.2377 0.7004 0.018 Uiso 1 1 calc R U . . .
C00H C 0.2160(4) 0.6979(3) 0.4245(2) 0.0186(7) Uani 1 1 d . . . . .
H00H H 0.1379 0.6347 0.4313 0.022 Uiso 1 1 calc R U . . .
C00I C 0.1928(4) 0.1929(3) 0.8717(2) 0.0204(8) Uani 1 1 d . . . . .
H00I H 0.1486 0.2607 0.8620 0.024 Uiso 1 1 calc R U . . .
C00J C 0.6143(4) 0.3067(3) 1.0352(2) 0.0209(8) Uani 1 1 d . . . . .
H00J H 0.4961 0.2892 1.0460 0.025 Uiso 1 1 calc R U . . .
C00K C 0.5499(4) 0.4616(3) 0.8037(2) 0.0175(7) Uani 1 1 d . . . . .
H00K H 0.6236 0.4891 0.8599 0.021 Uiso 1 1 calc R U . . .
C00L C 0.5200(4) 0.5314(3) 0.7315(2) 0.0187(7) Uani 1 1 d . . . . .
H00L H 0.5725 0.6050 0.7398 0.022 Uiso 1 1 calc R U . . .
C00M C 0.4401(4) 0.0827(3) 0.8865(2) 0.0197(8) Uani 1 1 d . . . . .
H00M H 0.5622 0.0761 0.8867 0.024 Uiso 1 1 calc R U . . .
C00N C 0.7578(5) 0.3306(3) 1.1102(2) 0.0258(9) Uani 1 1 d . . . . .
H00N H 0.7350 0.3285 1.1712 0.031 Uiso 1 1 calc R U . . .
C00O C 0.0764(5) 0.1006(4) 0.8839(2) 0.0270(9) Uani 1 1 d . . . . .
H00O H -0.0463 0.1066 0.8827 0.032 Uiso 1 1 calc R U . . .
C00P C 0.6484(4) 0.3091(3) 0.9446(2) 0.0157(7) Uani 1 1 d . . . . .
C00Q C 0.9320(5) 0.3572(4) 1.0950(2) 0.0265(9) Uani 1 1 d . . . . .
H00Q H 1.0271 0.3728 1.1454 0.032 Uiso 1 1 calc R U . . .
C00R C 0.1662(4) 0.7693(3) 0.3533(2) 0.0225(8) Uani 1 1 d . . . . .
H00R H 0.0564 0.7527 0.3120 0.027 Uiso 1 1 calc R U . . .
C00S C 0.2794(4) 0.8624(3) 0.3451(2) 0.0218(8) Uani 1 1 d . . . . .
H00S H 0.2467 0.9099 0.2983 0.026 Uiso 1 1 calc R U . . .
C00T C 0.1394(5) -0.0008(4) 0.8981(2) 0.0279(9) Uani 1 1 d . . . . .
H00T H 0.0599 -0.0625 0.9069 0.033 Uiso 1 1 calc R U . . .
C00U C 0.8258(4) 0.3358(3) 0.9291(2) 0.0229(8) Uani 1 1 d . . . . .
H00U H 0.8496 0.3369 0.8683 0.028 Uiso 1 1 calc R U . . .
C00V C 0.8687(5) 1.0219(4) 0.3745(3) 0.0392(11) Uani 1 1 d . . . . .
H00B H 0.8794 1.0055 0.3105 0.059 Uiso 1 1 calc R U . . .
H00C H 0.8794 0.9564 0.4087 0.059 Uiso 1 1 calc R U . . .
H00D H 0.9635 1.0794 0.4021 0.059 Uiso 1 1 calc R U . . .
C00W C 0.9666(5) 0.3608(4) 1.0045(2) 0.0282(9) Uani 1 1 d . . . . .
H00W H 1.0848 0.3800 0.9941 0.034 Uiso 1 1 calc R U . . .
C00X C 0.3213(5) -0.0099(3) 0.8993(2) 0.0246(8) Uani 1 1 d . . . . .
H00X H 0.3645 -0.0780 0.9085 0.030 Uiso 1 1 calc R U . . .

loop_
_atom_site_aniso_label
_atom_site_aniso_U_11
_atom_site_aniso_U_22
_atom_site_aniso_U_33
_atom_site_aniso_U_23
_atom_site_aniso_U_13
_atom_site_aniso_U_12
I001 0.01616(12) 0.03449(17) 0.01460(11) 0.00040(9) -0.00001(9) 0.00932(10)
I002 0.02676(13) 0.01773(15) 0.02056(12) 0.00093(9) 0.00605(9) 0.00166(10)
Zn03 0.01343(18) 0.0188(2) 0.01470(18) 0.00467(15) 0.00111(15) 0.00174(16)
O004 0.0151(11) 0.0232(16) 0.0192(11) 0.0094(10) -0.0010(9) -0.0015(10)
N005 0.0102(12) 0.0181(17) 0.0109(12) 0.0070(11) 0.0024(10) 0.0035(11)
O006 0.0299(14) 0.0294(19) 0.0360(15) 0.0120(12) 0.0122(12) 0.0020(12)
N007 0.0194(14) 0.0181(18) 0.0189(13) 0.0101(12) 0.0040(11) 0.0016(12)
N008 0.0121(12) 0.0174(17) 0.0114(12) 0.0053(11) -0.0017(10) 0.0006(11)
C009 0.0107(14) 0.021(2) 0.0107(14) 0.0017(12) 0.0012(12) 0.0047(13)
C00A 0.0101(14) 0.019(2) 0.0120(14) 0.0022(12) 0.0016(12) 0.0011(13)
C00B 0.0104(14) 0.019(2) 0.0151(15) 0.0049(13) 0.0045(12) 0.0050(13)
C00C 0.0147(15) 0.017(2) 0.0145(14) 0.0041(13) 0.0036(12) 0.0066(14)
C00D 0.0113(14) 0.016(2) 0.0124(14) 0.0054(12) 0.0035(12) 0.0054(13)
C00E 0.0171(16) 0.017(2) 0.0144(15) 0.0042(13) 0.0067(13) 0.0055(14)
C00F 0.0168(15) 0.017(2) 0.0117(14) 0.0026(13) 0.0016(13) 0.0012(14)
C00G 0.0144(15) 0.013(2) 0.0160(15) 0.0020(13) 0.0038(12) -0.0010(13)
C00H 0.0174(16) 0.019(2) 0.0188(16) 0.0050(14) 0.0015(13) 0.0003(14)
C00I 0.0220(17) 0.021(2) 0.0197(16) 0.0092(14) 0.0046(14) 0.0063(15)
C00J 0.0195(16) 0.025(2) 0.0175(16) 0.0042(14) 0.0016(14) 0.0020(15)
C00K 0.0223(16) 0.016(2) 0.0126(14) 0.0027(13) -0.0012(13) 0.0007(14)
C00L 0.0214(16) 0.017(2) 0.0167(15) 0.0048(13) 0.0029(13) -0.0024(14)
C00M 0.0194(16) 0.021(2) 0.0184(16) 0.0043(14) -0.0007(13) 0.0050(15)
C00N 0.032(2) 0.029(3) 0.0149(16) 0.0033(15) 0.0001(15) 0.0009(17)
C00O 0.0161(16) 0.035(3) 0.0305(19) 0.0110(17) 0.0040(15) 0.0003(16)
C00P 0.0169(15) 0.016(2) 0.0131(14) 0.0029(13) -0.0024(12) 0.0026(14)
C00Q 0.0255(19) 0.032(3) 0.0192(17) -0.0017(15) -0.0062(15) 0.0061(17)
C00R 0.0162(16) 0.032(3) 0.0172(16) 0.0082(15) -0.0049(13) 0.0031(16)
C00S 0.0202(17) 0.028(2) 0.0185(16) 0.0130(15) 0.0010(14) 0.0086(16)
C00T 0.0280(19) 0.033(3) 0.0183(17) 0.0080(16) -0.0001(15) -0.0090(17)
C00U 0.0202(17) 0.035(3) 0.0146(15) 0.0016(15) 0.0039(14) 0.0067(16)
C00V 0.029(2) 0.047(3) 0.042(2) 0.011(2) 0.0095(18) 0.000(2)
C00W 0.0132(16) 0.044(3) 0.0254(18) -0.0034(17) -0.0001(14) 0.0018(17)
C00X 0.033(2) 0.015(2) 0.0253(18) 0.0052(15) 0.0026(15) 0.0023(16)

loop_
_atom_type_symbol
_atom_type_description
_atom_type_scat_dispersion_real
_atom_type_scat_dispersion_imag
_atom_type_scat_source
C C 0.0033 0.0016 'International Tables Vol C Tables 4.2.6.8 and 6.1.1.4'
H H 0.0000 0.0000 'International Tables Vol C Tables 4.2.6.8 and 6.1.1.4'
I I -0.4742 1.8119 'International Tables Vol C Tables 4.2.6.8 and 6.1.1.4'
N N 0.0061 0.0033 'International Tables Vol C Tables 4.2.6.8 and 6.1.1.4'
O O 0.0106 0.0060 'International Tables Vol C Tables 4.2.6.8 and 6.1.1.4'
Zn Zn 0.2839 1.4301 'International Tables Vol C Tables 4.2.6.8 and 6.1.1.4'

loop_
_geom_angle_atom_site_label_1
_geom_angle_atom_site_label_2
_geom_angle_atom_site_label_3
_geom_angle
_geom_angle_site_symmetry_1
_geom_angle_site_symmetry_3
_geom_angle_publ_flag
I001 Zn03 I002 117.140(14) . . ?
O004 Zn03 I001 113.68(7) . . ?
O004 Zn03 I002 109.24(7) . . ?
O004 Zn03 N005 83.55(10) . . ?
N005 Zn03 I001 113.38(8) . . ?
N005 Zn03 I002 115.09(7) . . ?
C00E O004 Zn03 110.6(2) . . ?
C009 N005 Zn03 131.6(2) . . ?
C009 N005 C00C 119.8(3) . . ?
C00C N005 Zn03 107.9(2) . . ?
C00V O006 H006 109.5 . . ?
C00E N007 H007 118.6 . . ?
C00E N007 C00S 122.7(3) . . ?
C00S N007 H007 118.6 . . ?
C00D N008 C00F 121.6(2) . . ?
C00D N008 C00P 121.4(3) . . ?
C00F N008 C00P 116.7(2) . . ?
N005 C009 H009 116.7 . . ?
N005 C009 C00B 126.6(3) . . ?
C00B C009 H009 116.7 . . ?
C00B C00A H00A 119.1 . . ?
C00G C00A H00A 119.1 . . ?
C00G C00A C00B 121.8(3) . . ?
C00A C00B C009 118.6(3) . . ?
C00A C00B C00L 117.9(3) . . ?
C00L C00B C009 123.4(3) . . ?
C00E C00C N005 113.6(3) . . ?
C00H C00C N005 126.7(3) . . ?
C00H C00C C00E 119.7(3) . . ?
N008 C00D C00G 120.5(3) . . ?
N008 C00D C00K 121.3(3) . . ?
C00K C00D C00G 118.2(3) . . ?
O004 C00E N007 118.4(3) . . ?
O004 C00E C00C 123.9(3) . . ?
N007 C00E C00C 117.7(3) . . ?
C00I C00F N008 120.5(3) . . ?
C00M C00F N008 120.2(3) . . ?
C00M C00F C00I 119.2(3) . . ?
C00A C00G C00D 119.9(3) . . ?
C00A C00G H00G 120.1 . . ?
C00D C00G H00G 120.1 . . ?
C00C C00H H00H 120.1 . . ?
C00C C00H C00R 119.9(3) . . ?
C00R C00H H00H 120.1 . . ?
C00F C00I H00I 120.0 . . ?
C00O C00I C00F 119.9(3) . . ?
C00O C00I H00I 120.0 . . ?
C00N C00J H00J 120.2 . . ?
C00P C00J H00J 120.2 . . ?
C00P C00J C00N 119.7(3) . . ?
C00D C00K H00K 119.3 . . ?
C00L C00K C00D 121.5(3) . . ?
C00L C00K H00K 119.3 . . ?
C00B C00L H00L 119.7 . . ?
C00K C00L C00B 120.6(3) . . ?
C00K C00L H00L 119.7 . . ?
C00F C00M H00M 119.8 . . ?
C00F C00M C00X 120.3(3) . . ?
C00X C00M H00M 119.8 . . ?
C00J C00N H00N 119.7 . . ?
C00Q C00N C00J 120.6(3) . . ?
C00Q C00N H00N 119.7 . . ?
C00I C00O H00O 119.6 . . ?
C00I C00O C00T 120.9(3) . . ?
C00T C00O H00O 119.6 . . ?
C00J C00P N008 119.9(3) . . ?
C00J C00P C00U 119.7(3) . . ?
C00U C00P N008 120.3(3) . . ?
C00N C00Q H00Q 120.0 . . ?
C00N C00Q C00W 119.9(3) . . ?
C00W C00Q H00Q 120.0 . . ?
C00H C00R H00R 120.2 . . ?
C00S C00R C00H 119.6(3) . . ?
C00S C00R H00R 120.2 . . ?
N007 C00S H00S 119.8 . . ?
C00R C00S N007 120.4(3) . . ?
C00R C00S H00S 119.8 . . ?
C00O C00T H00T 120.2 . . ?
C00X C00T C00O 119.6(4) . . ?
C00X C00T H00T 120.2 . . ?
C00P C00U H00U 120.1 . . ?
C00W C00U C00P 119.8(3) . . ?
C00W C00U H00U 120.1 . . ?
O006 C00V H00B 109.5 . . ?
O006 C00V H00C 109.5 . . ?
O006 C00V H00D 109.5 . . ?
H00B C00V H00C 109.5 . . ?
H00B C00V H00D 109.5 . . ?
H00C C00V H00D 109.5 . . ?
C00Q C00W C00U 120.2(3) . . ?
C00Q C00W H00W 119.9 . . ?
C00U C00W H00W 119.9 . . ?
C00M C00X H00X 119.9 . . ?
C00T C00X C00M 120.1(4) . . ?
C00T C00X H00X 119.9 . . ?

loop_
_geom_bond_atom_site_label_1
_geom_bond_atom_site_label_2
_geom_bond_distance
_geom_bond_site_symmetry_2
_geom_bond_publ_flag
I001 Zn03 2.5490(4) . ?
I002 Zn03 2.5526(4) . ?
Zn03 O004 2.002(2) . ?
Zn03 N005 2.086(3) . ?
O004 C00E 1.277(4) . ?
N005 C009 1.286(4) . ?
N005 C00C 1.428(4) . ?
O006 H006 0.8200 . ?
O006 C00V 1.420(5) . ?
N007 H007 0.8600 . ?
N007 C00E 1.360(4) . ?
N007 C00S 1.362(4) . ?
N008 C00D 1.384(4) . ?
N008 C00F 1.430(4) . ?
N008 C00P 1.435(4) . ?
C009 H009 0.9300 . ?
C009 C00B 1.437(4) . ?
C00A H00A 0.9300 . ?
C00A C00B 1.397(5) . ?
C00A C00G 1.386(4) . ?
C00B C00L 1.407(4) . ?
C00C C00E 1.428(5) . ?
C00C C00H 1.373(4) . ?
C00D C00G 1.414(4) . ?
C00D C00K 1.398(5) . ?
C00F C00I 1.397(4) . ?
C00F C00M 1.385(5) . ?
C00G H00G 0.9300 . ?
C00H H00H 0.9300 . ?
C00H C00R 1.408(5) . ?
C00I H00I 0.9300 . ?
C00I C00O 1.377(5) . ?
C00J H00J 0.9300 . ?
C00J C00N 1.393(5) . ?
C00J C00P 1.381(4) . ?
C00K H00K 0.9300 . ?
C00K C00L 1.381(4) . ?
C00L H00L 0.9300 . ?
C00M H00M 0.9300 . ?
C00M C00X 1.391(5) . ?
C00N H00N 0.9300 . ?
C00N C00Q 1.368(5) . ?
C00O H00O 0.9300 . ?
C00O C00T 1.382(6) . ?
C00P C00U 1.392(5) . ?
C00Q H00Q 0.9300 . ?
C00Q C00W 1.382(5) . ?
C00R H00R 0.9300 . ?
C00R C00S 1.356(5) . ?
C00S H00S 0.9300 . ?
C00T H00T 0.9300 . ?
C00T C00X 1.381(5) . ?
C00U H00U 0.9300 . ?
C00U C00W 1.384(5) . ?
C00V H00B 0.9600 . ?
C00V H00C 0.9600 . ?
C00V H00D 0.9600 . ?
C00W H00W 0.9300 . ?
C00X H00X 0.9300 . ?

loop_
_geom_torsion_atom_site_label_1
_geom_torsion_atom_site_label_2
_geom_torsion_atom_site_label_3
_geom_torsion_atom_site_label_4
_geom_torsion
_geom_torsion_site_symmetry_1
_geom_torsion_site_symmetry_2
_geom_torsion_site_symmetry_3
_geom_torsion_site_symmetry_4
_geom_torsion_publ_flag
Zn03 O004 C00E N007 173.5(2) . . . . ?
Zn03 O004 C00E C00C -6.6(4) . . . . ?
Zn03 N005 C009 C00B 18.0(5) . . . . ?
Zn03 N005 C00C C00E 3.2(3) . . . . ?
Zn03 N005 C00C C00H -174.3(3) . . . . ?
N005 C009 C00B C00A -172.7(3) . . . . ?
N005 C009 C00B C00L 10.4(5) . . . . ?
N005 C00C C00E O004 2.2(4) . . . . ?
N005 C00C C00E N007 -177.8(3) . . . . ?
N005 C00C C00H C00R 178.5(3) . . . . ?
N008 C00D C00G C00A 179.4(3) . . . . ?
N008 C00D C00K C00L -179.8(3) . . . . ?
N008 C00F C00I C00O -175.9(3) . . . . ?
N008 C00F C00M C00X 175.7(3) . . . . ?
N008 C00P C00U C00W -178.9(4) . . . . ?
C009 N005 C00C C00E -168.3(3) . . . . ?
C009 N005 C00C C00H 14.2(5) . . . . ?
C009 C00B C00L C00K 179.0(3) . . . . ?
C00A C00B C00L C00K 2.0(5) . . . . ?
C00B C00A C00G C00D 1.3(5) . . . . ?
C00C N005 C009 C00B -172.8(3) . . . . ?
C00C C00H C00R C00S -1.3(5) . . . . ?
C00D N008 C00F C00I -53.7(4) . . . . ?
C00D N008 C00F C00M 129.3(3) . . . . ?
C00D N008 C00P C00J 128.3(4) . . . . ?
C00D N008 C00P C00U -53.4(5) . . . . ?
C00D C00K C00L C00B -0.6(5) . . . . ?
C00E N007 C00S C00R 0.7(5) . . . . ?
C00E C00C C00H C00R 1.2(5) . . . . ?
C00F N008 C00D C00G -22.9(4) . . . . ?
C00F N008 C00D C00K 156.3(3) . . . . ?
C00F N008 C00P C00J -45.1(4) . . . . ?
C00F N008 C00P C00U 133.2(3) . . . . ?
C00F C00I C00O C00T -0.1(5) . . . . ?
C00F C00M C00X C00T 0.7(5) . . . . ?
C00G C00A C00B C009 -179.5(3) . . . . ?
C00G C00A C00B C00L -2.4(5) . . . . ?
C00G C00D C00K C00L -0.5(5) . . . . ?
C00H C00C C00E O004 179.9(3) . . . . ?
C00H C00C C00E N007 -0.2(5) . . . . ?
C00H C00R C00S N007 0.3(5) . . . . ?
C00I C00F C00M C00X -1.3(5) . . . . ?
C00I C00O C00T C00X -0.5(5) . . . . ?
C00J C00N C00Q C00W 0.2(6) . . . . ?
C00J C00P C00U C00W -0.6(6) . . . . ?
C00K C00D C00G C00A 0.2(4) . . . . ?
C00M C00F C00I C00O 1.1(5) . . . . ?
C00N C00J C00P N008 178.1(3) . . . . ?
C00N C00J C00P C00U -0.2(6) . . . . ?
C00N C00Q C00W C00U -1.0(7) . . . . ?
C00O C00T C00X C00M 0.3(5) . . . . ?
C00P N008 C00D C00G 164.0(3) . . . . ?
C00P N008 C00D C00K -16.7(4) . . . . ?
C00P N008 C00F C00I 119.6(3) . . . . ?
C00P N008 C00F C00M -57.4(4) . . . . ?
C00P C00J C00N C00Q 0.4(6) . . . . ?
C00P C00U C00W C00Q 1.2(6) . . . . ?
C00S N007 C00E O004 179.2(3) . . . . ?
C00S N007 C00E C00C -0.8(5) . . . . ?
